data_4121236
loop_
_publ_author_name
'Lujia Liu'
'Kristina Konstas'
'Matthew R. Hill'
'Shane G. Telfer'

_publ_section_title
;
 Programmed Pore Architectures in Modular Quaternary Metal-Organic
 Frameworks
;
_journal_name_full 'Journal of the American Chemical Society'
_journal_page_first 17731
_journal_page_last 17734
_journal_paper_doi 10.1021/ja4100244
_journal_volume 135
_journal_year 2013
_chemical_formula_sum 'C49 H27 O13 Zn4'
_chemical_formula_weight 1085.18
_chemical_name_systematic
;
 ?
;
_space_group_crystal_system cubic
_space_group_IT_number 220
_space_group_name_Hall 'I -4bd 2c 3'
_space_group_name_H-M_alt 'I -4 3 d'
_symmetry_space_group_name_Hall 'I -4bd 2c 3'
_symmetry_space_group_name_H-M 'I -4 3 d'
_atom_sites_solution_hydrogens geom
_audit_creation_method SHELXL-2013
_cell_angle_alpha 90
_cell_angle_beta 90
_cell_angle_gamma 90
_cell_formula_units_Z 48
_cell_length_a 60.2326(6)
_cell_length_b 60.2326(6)
_cell_length_c 60.2326(6)
_cell_measurement_reflns_used 160993
_cell_measurement_temperature 293(2)
_cell_measurement_theta_max 72.14
_cell_measurement_theta_min 6.58
_cell_volume 218522(4)
_computing_cell_refinement 'FSProcess in Process-Auto (Rigaku, 1998)'
_computing_data_collection 'CrystalClear (Rigaku, 2005)'
_computing_data_reduction 'FSProcess in Process-Auto (Rigaku, 1998)'
_computing_structure_refinement 'SHELXL-97 (Sheldrick, 1997)'
_computing_structure_solution 'SHELXS97 (Sheldrick, 2008)'
_diffrn_ambient_temperature 293(2)
_diffrn_detector_area_resol_mean 10
_diffrn_measured_fraction_theta_full 0.998
_diffrn_measured_fraction_theta_max 0.995
_diffrn_measurement_device_type 'Rigaku Spider'
_diffrn_measurement_method \w-scans
_diffrn_radiation_monochromator 'Rigaku VariMax-HF Confocal Optical System'
_diffrn_radiation_type CuK\a
_diffrn_radiation_wavelength 1.54178
_diffrn_reflns_av_R_equivalents 0.0430
_diffrn_reflns_av_unetI/netI 0.0456
_diffrn_reflns_Laue_measured_fraction_full 0.998
_diffrn_reflns_Laue_measured_fraction_max 0.995
_diffrn_reflns_limit_h_max 28
_diffrn_reflns_limit_h_min -71
_diffrn_reflns_limit_k_max 55
_diffrn_reflns_limit_k_min -53
_diffrn_reflns_limit_l_max 74
_diffrn_reflns_limit_l_min -58
_diffrn_reflns_number 303394
_diffrn_reflns_point_group_measured_fraction_full 0.998
_diffrn_reflns_point_group_measured_fraction_max 0.996
_diffrn_reflns_theta_full 67.679
_diffrn_reflns_theta_max 72.097
_diffrn_reflns_theta_min 6.573
_diffrn_source 'Rigaku MM007 rotating anode'
_exptl_absorpt_coefficient_mu 0.737
_exptl_absorpt_correction_T_max 1.00
_exptl_absorpt_correction_T_min 0.62
_exptl_absorpt_correction_type multi-scan
_exptl_absorpt_process_details '(ABSCOR; Higashi, 1995)'
_exptl_crystal_colour colorless
_exptl_crystal_density_diffrn 0.396
_exptl_crystal_description block
_exptl_crystal_F_000 26160
_exptl_crystal_size_max 0.622
_exptl_crystal_size_mid 0.607
_exptl_crystal_size_min 0.389
_refine_diff_density_max 0.758
_refine_diff_density_min -0.394
_refine_diff_density_rms 0.097
_refine_ls_abs_structure_details
;
 Refined as an inversion twin.
;
_refine_ls_abs_structure_Flack 0.99(5)
_refine_ls_extinction_method none
_refine_ls_goodness_of_fit_ref 1.072
_refine_ls_hydrogen_treatment constr
_refine_ls_matrix_type full
_refine_ls_number_parameters 743
_refine_ls_number_reflns 35419
_refine_ls_number_restraints 1663
_refine_ls_restrained_S_all 1.065
_refine_ls_R_factor_all 0.1273
_refine_ls_R_factor_gt 0.0878
_refine_ls_shift/su_max 0.000
_refine_ls_shift/su_mean 0.000
_refine_ls_structure_factor_coef Fsqd
_refine_ls_weighting_details
;
 w=1/[\s^2^(Fo^2^)+(0.1698P)^2^]
 where P=(Fo^2^+2Fc^2^)/3
;
_refine_ls_weighting_scheme calc
_refine_ls_wR_factor_gt 0.2476
_refine_ls_wR_factor_ref 0.2819
_reflns_Friedel_coverage 0.942
_reflns_Friedel_fraction_full 0.998
_reflns_Friedel_fraction_max 0.996
_reflns_number_gt 21114
_reflns_number_total 35419
_reflns_threshold_expression 'I > 2\s(I)'
_cod_data_source_file ja4100244_si_002_3.cif
_cod_data_source_block MUF-7c
_cod_original_cell_volume 218522(7)
_cod_database_code 4121236
_shelx_space_group_comment
;
The symmetry employed for this shelxl refinement is uniquely defined
by the following loop, which should always be used as a source of
symmetry information in preference to the above space-group names.
They are only intended as comments.
;
_shelx_estimated_absorpt_t_min 0.657
_shelx_estimated_absorpt_t_max 0.763
_shelxl_version_number 2013-2

loop_
_space_group_symop_operation_xyz
'x, y, z'
'-x+1/2, -y, z+1/2'
'-x, y+1/2, -z+1/2'
'x+1/2, -y+1/2, -z'
'z, x, y'
'z+1/2, -x+1/2, -y'
'-z+1/2, -x, y+1/2'
'-z, x+1/2, -y+1/2'
'y, z, x'
'-y, z+1/2, -x+1/2'
'y+1/2, -z+1/2, -x'
'-y+1/2, -z, x+1/2'
'y+1/4, x+1/4, z+1/4'
'-y+1/4, -x+3/4, z+3/4'
'y+3/4, -x+1/4, -z+3/4'
'-y+3/4, x+3/4, -z+1/4'
'x+1/4, z+1/4, y+1/4'
'-x+3/4, z+3/4, -y+1/4'
'-x+1/4, -z+3/4, y+3/4'
'x+3/4, -z+1/4, -y+3/4'
'z+1/4, y+1/4, x+1/4'
'z+3/4, -y+1/4, -x+3/4'
'-z+3/4, y+3/4, -x+1/4'
'-z+1/4, -y+3/4, x+3/4'
'x+1/2, y+1/2, z+1/2'
'-x+1, -y+1/2, z+1'
'-x+1/2, y+1, -z+1'
'x+1, -y+1, -z+1/2'
'z+1/2, x+1/2, y+1/2'
'z+1, -x+1, -y+1/2'
'-z+1, -x+1/2, y+1'
'-z+1/2, x+1, -y+1'
'y+1/2, z+1/2, x+1/2'
'-y+1/2, z+1, -x+1'
'y+1, -z+1, -x+1/2'
'-y+1, -z+1/2, x+1'
'y+3/4, x+3/4, z+3/4'
'-y+3/4, -x+5/4, z+5/4'
'y+5/4, -x+3/4, -z+5/4'
'-y+5/4, x+5/4, -z+3/4'
'x+3/4, z+3/4, y+3/4'
'-x+5/4, z+5/4, -y+3/4'
'-x+3/4, -z+5/4, y+5/4'
'x+5/4, -z+3/4, -y+5/4'
'z+3/4, y+3/4, x+3/4'
'z+5/4, -y+3/4, -x+5/4'
'-z+5/4, y+5/4, -x+3/4'
'-z+3/4, -y+5/4, x+5/4'

loop_
_atom_site_label
_atom_site_type_symbol
_atom_site_fract_x
_atom_site_fract_y
_atom_site_fract_z
_atom_site_U_iso_or_equiv
_atom_site_adp_type
_atom_site_occupancy
_atom_site_site_symmetry_order
_atom_site_calc_flag
_atom_site_refinement_flags_posn
_atom_site_refinement_flags_adp
_atom_site_refinement_flags_occupancy
Zn1 Zn 0.03818(2) 0.09040(2) 0.25853(2) 0.0774(3) Uani 1 1 d . U .
Zn2 Zn 0.00878(2) 0.12412(2) 0.28722(2) 0.0805(3) Uani 1 1 d . U .
Zn3 Zn -0.01440(2) 0.08626(2) 0.25867(2) 0.0802(3) Uani 1 1 d . U .
Zn4 Zn 0.00881(2) 0.12728(2) 0.23521(2) 0.0833(3) Uani 1 1 d . U .
O1 O 0.01052(7) 0.10685(6) 0.25987(8) 0.0747(10) Uani 1 1 d . U .
O72 O 0.03523(14) 0.12093(13) 0.30463(14) 0.149(3) Uani 1 1 d . U .
O71 O 0.05672(12) 0.09669(13) 0.28360(12) 0.134(2) Uani 1 1 d . U .
O61 O -0.03282(11) 0.09204(11) 0.23253(12) 0.124(2) Uani 1 1 d . U .
O62 O -0.01864(13) 0.12394(13) 0.21944(15) 0.149(3) Uani 1 1 d . U .
O52 O -0.03391(13) 0.09045(15) 0.28281(14) 0.153(3) Uani 1 1 d . U .
O51 O -0.01842(13) 0.11904(13) 0.30226(16) 0.152(3) Uani 1 1 d . U .
O11 O 0.00781(13) 0.15759(8) 0.24420(12) 0.129(2) Uani 1 1 d . U .
O12 O 0.00707(12) 0.15629(8) 0.28135(11) 0.1130(18) Uani 1 1 d . U .
O22 O -0.00427(12) 0.05636(8) 0.25612(14) 0.133(2) Uani 1 1 d . U .
O21 O 0.03360(11) 0.05855(8) 0.25636(12) 0.1144(19) Uani 1 1 d . U .
O31 O 0.05439(12) 0.09783(11) 0.23184(11) 0.122(2) Uani 1 1 d . U .
O32 O 0.03395(14) 0.12476(14) 0.21634(14) 0.148(2) Uani 1 1 d . U .
C71 C 0.0531(2) 0.1106(2) 0.3000(2) 0.143(4) Uani 1 1 d . U .
C72 C 0.07068(18) 0.11168(16) 0.31709(19) 0.141(4) Uani 1 1 d D U .
C75 C 0.10442(19) 0.11559(18) 0.3487(2) 0.167(5) Uani 1 1 d D U .
C85 C 0.1234(2) 0.1182(2) 0.3648(2) 0.179(6) Uani 1 1 d . U .
C86 C 0.1237(2) 0.1366(2) 0.3797(2) 0.175(6) Uani 1 1 d . U .
H86 H 0.1121 0.1468 0.3794 0.210 Uiso 1 1 calc R U .
C84 C 0.1384(2) 0.1017(2) 0.3680(2) 0.187(7) Uani 1 1 d . U .
H84 H 0.1379 0.0895 0.3587 0.224 Uiso 1 1 calc R U .
C83 C 0.1544(2) 0.1022(2) 0.3846(2) 0.164(6) Uani 1 1 d . U .
C65 C -0.08462(19) 0.11377(18) 0.1712(2) 0.159(5) Uani 1 1 d D U .
C62 C -0.05075(17) 0.11056(17) 0.20345(18) 0.130(3) Uani 1 1 d D U .
C61 C -0.03329(18) 0.10842(19) 0.2200(2) 0.127(3) Uani 1 1 d . U .
C51 C -0.03472(19) 0.1061(2) 0.2982(2) 0.132(4) Uani 1 1 d . U .
C52 C -0.05386(18) 0.10623(19) 0.3131(2) 0.144(4) Uani 1 1 d . U .
C57 C -0.0707(2) 0.0928(3) 0.3110(3) 0.237(9) Uani 1 1 d . U .
H57 H -0.0703 0.0820 0.3000 0.284 Uiso 1 1 calc R U .
C56 C -0.0892(3) 0.0939(3) 0.3247(3) 0.254(10) Uani 1 1 d . U .
H56 H -0.1010 0.0843 0.3218 0.304 Uiso 1 1 calc R U .
C55 C -0.0909(2) 0.1076(2) 0.3413(2) 0.172(6) Uani 1 1 d . U .
C54 C -0.0728(3) 0.1205(3) 0.3444(3) 0.242(9) Uani 1 1 d . U .
H54 H -0.0725 0.1301 0.3565 0.290 Uiso 1 1 calc R U .
C53 C -0.0553(2) 0.1199(2) 0.3307(3) 0.238(9) Uani 1 1 d . U .
H53 H -0.0435 0.1295 0.3334 0.286 Uiso 1 1 calc R U .
C81 C -0.1105(2) 0.1094(2) 0.3555(2) 0.166(6) Uani 1 1 d . U .
C82 C -0.1288(2) 0.0943(2) 0.3536(2) 0.182(7) Uani 1 1 d . U .
H82 H -0.1275 0.0827 0.3435 0.219 Uiso 1 1 calc R U .
C11 C 0.00635(17) 0.16674(12) 0.2634(2) 0.109(3) Uani 1 1 d . U .
C12 C 0.0051(2) 0.19148(12) 0.26413(18) 0.124(3) Uani 1 1 d . U .
C13 C 0.0051(3) 0.20332(15) 0.2454(2) 0.202(7) Uani 1 1 d . U .
H13 H 0.0070 0.1959 0.2320 0.243 Uiso 1 1 calc R U .
C14 C 0.0025(4) 0.22625(16) 0.2451(2) 0.215(7) Uani 1 1 d . U .
H14 H 0.0020 0.2338 0.2317 0.258 Uiso 1 1 calc R U .
C15 C 0.0005(2) 0.23778(12) 0.2649(2) 0.142(4) Uani 1 1 d . U .
C16 C 0.0015(3) 0.22543(14) 0.2838(2) 0.179(6) Uani 1 1 d . U .
H16 H 0.0012 0.2326 0.2974 0.215 Uiso 1 1 calc R U .
C17 C 0.0028(3) 0.20241(14) 0.2834(2) 0.164(5) Uani 1 1 d . U .
H17 H 0.0022 0.1945 0.2966 0.197 Uiso 1 1 calc R U .
C21 C 0.01531(18) 0.04799(12) 0.2545(2) 0.120(3) Uani 1 1 d . U .
C22 C 0.01661(17) 0.02299(12) 0.2528(2) 0.132(4) Uani 1 1 d D U .
C42 C 0.1091(2) 0.1411(2) 0.1301(2) 0.174(6) Uani 1 1 d . U .
H42 H 0.0968 0.1504 0.1317 0.208 Uiso 1 1 calc R U .
C41 C 0.1118(2) 0.1241(2) 0.1452(2) 0.174(6) Uani 1 1 d . U .
C35 C 0.0958(2) 0.1192(2) 0.16199(19) 0.170(5) Uani 1 1 d D U .
C32 C 0.06650(17) 0.11465(16) 0.19861(18) 0.130(4) Uani 1 1 d D U .
C31 C 0.0510(2) 0.11216(18) 0.21716(19) 0.123(3) Uani 1 1 d . U .
C23B C 0.0338(3) 0.0132(3) 0.2398(4) 0.153(7) Uani 0.5 1 d D U P
C23A C 0.0335(3) 0.0104(3) 0.2637(4) 0.155(7) Uani 0.5 1 d D U P
C25A C 0.0517(5) 0.0206(4) 0.2766(6) 0.213(12) Uani 0.5 1 d D U P
H25A H 0.0514 0.0359 0.2778 0.255 Uiso 0.5 1 calc R U P
C26A C 0.0698(6) 0.0095(6) 0.2873(7) 0.239(15) Uani 0.5 1 d D U P
H26A H 0.0803 0.0165 0.2961 0.287 Uiso 0.5 1 calc R U P
C26B C 0.0696(7) 0.0111(9) 0.2169(8) 0.275(18) Uani 0.5 1 d D U P
H26B H 0.0821 0.0190 0.2125 0.330 Uiso 0.5 1 calc R U P
C25B C 0.0525(5) 0.0236(7) 0.2278(7) 0.252(14) Uani 0.5 1 d D U P
H25B H 0.0532 0.0390 0.2273 0.302 Uiso 0.5 1 calc R U P
C24B C -0.0010(4) 0.0106(3) 0.2613(5) 0.171(9) Uani 0.5 1 d D U P
H24B H -0.0126 0.0175 0.2687 0.205 Uiso 0.5 1 calc R U P
C24A C -0.0006(4) 0.0124(4) 0.2415(5) 0.168(9) Uani 0.5 1 d D U P
H24A H -0.0122 0.0208 0.2358 0.202 Uiso 0.5 1 calc R U P
C37B C 0.0589(4) 0.1248(4) 0.1786(3) 0.149(7) Uani 0.621(15) 1 d D U P
H37B H 0.0445 0.1303 0.1776 0.178 Uiso 0.621(15) 1 calc R U P
C34B C 0.1027(4) 0.1089(4) 0.1821(3) 0.155(8) Uani 0.621(15) 1 d D U P
H34B H 0.1171 0.1034 0.1832 0.186 Uiso 0.621(15) 1 calc R U P
C33A C 0.0788(4) 0.0962(5) 0.1912(4) 0.137(8) Uani 0.379(15) 1 d D U P
H33A H 0.0777 0.0826 0.1983 0.165 Uiso 0.379(15) 1 calc R U P
C36B C 0.0734(3) 0.1263(4) 0.1602(4) 0.166(8) Uani 0.621(15) 1 d D U P
H36B H 0.0682 0.1320 0.1468 0.199 Uiso 0.621(15) 1 calc R U P
C34A C 0.0929(5) 0.0991(5) 0.1730(5) 0.159(9) Uani 0.379(15) 1 d D U P
H34A H 0.1007 0.0868 0.1678 0.191 Uiso 0.379(15) 1 calc R U P
C33B C 0.0882(3) 0.1069(3) 0.2003(3) 0.135(7) Uani 0.621(15) 1 d D U P
H33B H 0.0930 0.1003 0.2134 0.162 Uiso 0.621(15) 1 calc R U P
C37A C 0.0684(5) 0.1355(5) 0.1881(5) 0.145(9) Uani 0.379(15) 1 d D U P
H37A H 0.0600 0.1476 0.1929 0.174 Uiso 0.379(15) 1 calc R U P
C36A C 0.0832(5) 0.1376(5) 0.1702(5) 0.159(9) Uani 0.379(15) 1 d D U P
H36A H 0.0849 0.1514 0.1634 0.190 Uiso 0.379(15) 1 calc R U P
C67A C -0.0457(6) 0.1176(5) 0.1809(4) 0.153(8) Uani 0.355(14) 1 d D U P
H67A H -0.0312 0.1213 0.1771 0.183 Uiso 0.355(14) 1 calc R U P
C66A C -0.0625(4) 0.1188(6) 0.1649(7) 0.171(9) Uani 0.355(14) 1 d D U P
H66A H -0.0592 0.1229 0.1504 0.205 Uiso 0.355(14) 1 calc R U P
C67B C -0.0547(3) 0.1302(3) 0.1925(3) 0.153(7) Uani 0.645(14) 1 d D U P
H67B H -0.0462 0.1427 0.1958 0.183 Uiso 0.645(14) 1 calc R U P
C64A C -0.0895(7) 0.1063(6) 0.1929(4) 0.162(9) Uani 0.355(14) 1 d D U P
H64A H -0.1039 0.1022 0.1965 0.194 Uiso 0.355(14) 1 calc R U P
C63B C -0.0641(3) 0.0922(3) 0.1987(2) 0.141(7) Uani 0.645(14) 1 d D U P
H63B H -0.0618 0.0788 0.2060 0.170 Uiso 0.645(14) 1 calc R U P
C66B C -0.0713(3) 0.1316(3) 0.1768(3) 0.166(8) Uani 0.645(14) 1 d D U P
H66B H -0.0737 0.1451 0.1697 0.200 Uiso 0.645(14) 1 calc R U P
C64B C -0.0811(3) 0.0939(3) 0.1827(3) 0.147(7) Uani 0.645(14) 1 d D U P
H64B H -0.0901 0.0818 0.1798 0.176 Uiso 0.645(14) 1 calc R U P
C63A C -0.0728(4) 0.1051(4) 0.2091(7) 0.162(8) Uani 0.355(14) 1 d D U P
H63A H -0.0762 0.1007 0.2235 0.194 Uiso 0.355(14) 1 calc R U P
C77A C 0.0653(5) 0.1215(4) 0.3383(3) 0.159(8) Uani 0.70(3) 1 d D U P
H77A H 0.0510 0.1266 0.3413 0.190 Uiso 0.70(3) 1 calc R U P
C76A C 0.0823(3) 0.1231(4) 0.3540(5) 0.173(8) Uani 0.70(3) 1 d D U P
H76A H 0.0793 0.1289 0.3680 0.208 Uiso 0.70(3) 1 calc R U P
C74A C 0.1097(5) 0.1059(4) 0.3280(3) 0.172(8) Uani 0.70(3) 1 d D U P
H74A H 0.1240 0.1010 0.3251 0.206 Uiso 0.70(3) 1 calc R U P
C73A C 0.0924(3) 0.1040(3) 0.3115(4) 0.157(8) Uani 0.70(3) 1 d D U P
H73A H 0.0953 0.0978 0.2977 0.189 Uiso 0.70(3) 1 calc R U P
C74B C 0.1015(8) 0.0981(7) 0.3353(6) 0.157(10) Uani 0.30(3) 1 d D U P
H74B H 0.1115 0.0864 0.3370 0.188 Uiso 0.30(3) 1 calc R U P
C76B C 0.0889(6) 0.1311(8) 0.3454(8) 0.166(10) Uani 0.30(3) 1 d D U P
H76B H 0.0897 0.1440 0.3539 0.199 Uiso 0.30(3) 1 calc R U P
C73B C 0.0859(5) 0.0955(7) 0.3197(7) 0.150(9) Uani 0.30(3) 1 d D U P
H73B H 0.0856 0.0829 0.3109 0.180 Uiso 0.30(3) 1 calc R U P
C77B C 0.0724(8) 0.1294(7) 0.3307(6) 0.151(10) Uani 0.30(3) 1 d D U P
H77B H 0.0619 0.1407 0.3298 0.181 Uiso 0.30(3) 1 calc R U P

loop_
_atom_site_aniso_label
_atom_site_aniso_U_11
_atom_site_aniso_U_22
_atom_site_aniso_U_33
_atom_site_aniso_U_23
_atom_site_aniso_U_13
_atom_site_aniso_U_12
Zn1 0.0881(6) 0.0521(4) 0.0919(6) -0.0024(4) 0.0019(5) 0.0028(4)
Zn2 0.0874(6) 0.0527(4) 0.1014(7) -0.0071(4) 0.0013(5) 0.0020(4)
Zn3 0.0876(6) 0.0586(5) 0.0946(6) -0.0039(4) -0.0002(5) 0.0007(4)
Zn4 0.0891(6) 0.0569(5) 0.1038(7) 0.0044(4) -0.0001(5) 0.0025(4)
O1 0.084(3) 0.0490(19) 0.091(3) -0.0018(19) 0.002(2) 0.0015(18)
O72 0.147(5) 0.126(5) 0.174(7) -0.038(5) -0.062(5) 0.042(4)
O71 0.135(5) 0.140(6) 0.128(5) -0.029(4) -0.038(4) 0.015(4)
O61 0.129(5) 0.104(4) 0.140(5) 0.027(4) -0.041(4) -0.012(4)
O62 0.137(5) 0.128(5) 0.182(7) 0.049(5) -0.068(5) -0.038(4)
O52 0.140(6) 0.167(7) 0.153(6) -0.044(5) 0.056(5) -0.033(5)
O51 0.131(5) 0.126(5) 0.200(7) -0.047(5) 0.066(5) -0.040(4)
O11 0.198(7) 0.052(3) 0.137(5) -0.005(3) -0.013(5) 0.011(3)
O12 0.153(5) 0.049(2) 0.136(4) -0.011(3) 0.002(4) 0.007(3)
O22 0.137(5) 0.055(3) 0.207(7) -0.011(4) -0.023(5) 0.007(3)
O21 0.134(4) 0.049(2) 0.161(5) 0.002(3) 0.016(4) -0.005(3)
O31 0.142(5) 0.110(4) 0.114(4) 0.022(3) 0.030(4) 0.010(4)
O32 0.145(4) 0.149(5) 0.150(5) 0.026(4) 0.039(4) 0.033(4)
C71 0.136(7) 0.124(8) 0.168(9) -0.043(7) -0.068(7) 0.028(6)
C72 0.145(7) 0.117(7) 0.161(8) -0.043(6) -0.077(7) 0.040(6)
C75 0.168(9) 0.155(9) 0.179(10) -0.085(8) -0.102(8) 0.076(8)
C85 0.171(9) 0.164(10) 0.202(11) -0.086(9) -0.111(9) 0.078(8)
C86 0.170(10) 0.148(9) 0.207(12) -0.091(8) -0.112(9) 0.075(8)
C84 0.179(11) 0.177(10) 0.205(12) -0.113(9) -0.112(9) 0.102(9)
C83 0.159(10) 0.159(10) 0.174(11) -0.092(9) -0.085(8) 0.081(8)
C65 0.146(8) 0.150(9) 0.181(10) 0.087(8) -0.079(7) -0.073(7)
C62 0.128(7) 0.125(7) 0.138(7) 0.037(6) -0.044(6) -0.038(6)
C61 0.108(6) 0.115(7) 0.156(8) 0.031(6) -0.048(6) -0.016(5)
C51 0.121(7) 0.130(8) 0.146(8) -0.031(6) 0.047(6) -0.021(6)
C52 0.126(7) 0.142(9) 0.163(9) -0.054(7) 0.062(7) -0.048(6)
C57 0.175(12) 0.296(17) 0.241(15) -0.174(13) 0.113(11) -0.126(12)
C56 0.204(13) 0.278(17) 0.279(16) -0.181(14) 0.150(12) -0.140(12)
C55 0.150(9) 0.178(10) 0.187(11) -0.099(9) 0.084(8) -0.075(8)
C54 0.185(12) 0.266(16) 0.274(16) -0.171(14) 0.133(12) -0.121(12)
C53 0.170(11) 0.245(14) 0.301(17) -0.185(13) 0.141(11) -0.118(10)
C81 0.146(9) 0.181(11) 0.171(10) -0.092(9) 0.072(8) -0.079(8)
C82 0.170(10) 0.168(11) 0.209(13) -0.109(10) 0.101(10) -0.082(9)
C11 0.131(7) 0.044(3) 0.152(7) 0.006(4) -0.009(6) 0.001(4)
C12 0.180(9) 0.045(3) 0.147(7) -0.007(4) -0.010(7) 0.004(5)
C13 0.41(2) 0.053(4) 0.148(8) 0.002(5) -0.013(12) 0.021(9)
C14 0.43(2) 0.061(5) 0.154(8) -0.002(5) -0.004(13) 0.019(9)
C15 0.224(11) 0.044(4) 0.158(8) 0.000(4) 0.002(9) 0.004(5)
C16 0.337(18) 0.054(4) 0.146(8) -0.006(5) 0.002(11) 0.030(8)
C17 0.298(15) 0.055(4) 0.139(7) -0.001(4) -0.003(10) 0.015(7)
C21 0.138(7) 0.042(3) 0.179(9) -0.017(4) -0.010(7) -0.001(4)
C22 0.137(7) 0.042(3) 0.217(11) -0.019(5) -0.001(6) 0.004(4)
C42 0.186(11) 0.152(10) 0.183(11) 0.086(8) 0.098(9) 0.090(9)
C41 0.173(10) 0.179(11) 0.169(10) 0.086(8) 0.092(8) 0.090(9)
C35 0.176(9) 0.188(10) 0.145(8) 0.089(8) 0.082(7) 0.094(8)
C32 0.126(7) 0.120(7) 0.145(7) 0.041(6) 0.057(6) 0.030(6)
C31 0.136(7) 0.110(7) 0.125(7) 0.018(5) 0.046(6) 0.026(6)
C23B 0.154(12) 0.052(8) 0.251(18) -0.021(12) 0.006(13) 0.006(9)
C23A 0.169(13) 0.054(8) 0.241(18) -0.014(12) -0.015(13) 0.014(9)
C25A 0.27(3) 0.085(13) 0.28(3) -0.018(17) -0.11(2) -0.002(14)
C26A 0.28(3) 0.13(2) 0.31(4) -0.03(2) -0.11(3) 0.03(2)
C26B 0.23(3) 0.26(4) 0.34(4) -0.06(3) 0.10(3) -0.02(3)
C25B 0.22(3) 0.21(3) 0.33(3) -0.05(3) 0.08(2) -0.05(2)
C24B 0.167(13) 0.049(8) 0.30(3) -0.030(16) 0.012(16) -0.021(10)
C24A 0.154(12) 0.055(9) 0.30(2) -0.022(17) -0.019(15) -0.004(10)
C37B 0.117(12) 0.180(17) 0.149(13) 0.066(13) 0.036(9) 0.032(12)
C34B 0.124(13) 0.181(17) 0.161(14) 0.073(13) 0.055(10) 0.068(12)
C33A 0.132(19) 0.121(14) 0.16(2) 0.040(11) 0.067(13) 0.031(12)
C36B 0.144(12) 0.208(19) 0.145(14) 0.083(14) 0.048(10) 0.063(13)
C34A 0.16(2) 0.142(15) 0.18(2) 0.045(13) 0.081(13) 0.062(12)
C33B 0.116(10) 0.156(15) 0.133(12) 0.069(12) 0.037(9) 0.026(10)
C37A 0.15(2) 0.129(14) 0.16(2) 0.045(12) 0.068(13) 0.046(12)
C36A 0.16(2) 0.150(15) 0.17(2) 0.081(12) 0.077(14) 0.060(13)
C67A 0.131(14) 0.16(2) 0.167(14) 0.071(16) -0.046(11) -0.052(16)
C66A 0.157(15) 0.19(2) 0.169(16) 0.091(16) -0.059(12) -0.058(18)
C67B 0.134(13) 0.105(10) 0.219(17) 0.047(10) -0.096(11) -0.042(9)
C64A 0.128(14) 0.18(2) 0.180(17) 0.075(17) -0.052(12) -0.043(17)
C63B 0.154(14) 0.130(11) 0.140(14) 0.055(10) -0.065(10) -0.066(10)
C66B 0.178(15) 0.137(12) 0.184(17) 0.081(11) -0.099(12) -0.067(11)
C64B 0.128(13) 0.132(12) 0.180(15) 0.072(11) -0.079(10) -0.052(10)
C63A 0.127(12) 0.21(2) 0.150(16) 0.041(16) -0.038(11) -0.055(17)
C77A 0.138(13) 0.169(16) 0.169(13) -0.064(13) -0.055(10) 0.043(12)
C76A 0.175(12) 0.174(17) 0.171(15) -0.078(13) -0.082(11) 0.078(13)
C74A 0.153(13) 0.184(17) 0.177(14) -0.080(14) -0.078(11) 0.059(13)
C73A 0.137(10) 0.180(17) 0.156(14) -0.074(12) -0.059(10) 0.038(12)
C74B 0.16(2) 0.137(18) 0.17(2) -0.071(14) -0.089(13) 0.075(13)
C76B 0.18(2) 0.128(19) 0.19(2) -0.073(14) -0.108(14) 0.068(14)
C73B 0.13(2) 0.136(19) 0.18(2) -0.071(13) -0.077(13) 0.044(13)
C77B 0.14(2) 0.136(19) 0.18(2) -0.057(14) -0.081(14) 0.044(14)

loop_
_atom_type_symbol
_atom_type_description
_atom_type_scat_dispersion_real
_atom_type_scat_dispersion_imag
_atom_type_scat_source
C C 0.0181 0.0091 'International Tables Vol C Tables 4.2.6.8 and 6.1.1.4'
H H 0.0000 0.0000 'International Tables Vol C Tables 4.2.6.8 and 6.1.1.4'
O O 0.0492 0.0322 'International Tables Vol C Tables 4.2.6.8 and 6.1.1.4'
Zn Zn -1.5491 0.6778 'International Tables Vol C Tables 4.2.6.8 and 6.1.1.4'

loop_
_geom_angle_atom_site_label_1
_geom_angle_atom_site_label_2
_geom_angle_atom_site_label_3
_geom_angle
_geom_angle_site_symmetry_1
_geom_angle_site_symmetry_3
O71 Zn1 O31 108.4(3) . .
O71 Zn1 O1 111.5(3) . .
O31 Zn1 O1 110.5(2) . .
O71 Zn1 O21 109.3(3) . .
O31 Zn1 O21 104.1(3) . .
O1 Zn1 O21 112.7(2) . .
O51 Zn2 O72 116.1(4) . .
O51 Zn2 O1 111.3(3) . .
O72 Zn2 O1 111.3(3) . .
O51 Zn2 O12 101.5(3) . .
O72 Zn2 O12 103.9(3) . .
O1 Zn2 O12 112.0(2) . .
O52 Zn3 O22 112.8(4) . .
O52 Zn3 O1 111.5(3) . .
O22 Zn3 O1 110.9(2) . .
O52 Zn3 O61 104.1(4) . .
O22 Zn3 O61 106.5(3) . .
O1 Zn3 O61 110.7(2) . .
O32 Zn4 O11 105.8(4) . .
O32 Zn4 O62 112.5(4) . .
O11 Zn4 O62 102.4(3) . .
O32 Zn4 O1 111.5(3) . .
O11 Zn4 O1 113.2(2) . .
O62 Zn4 O1 111.1(3) . .
Zn4 O1 Zn1 109.8(2) . .
Zn4 O1 Zn3 109.6(2) . .
Zn1 O1 Zn3 109.57(18) . .
Zn4 O1 Zn2 107.86(18) . .
Zn1 O1 Zn2 110.7(2) . .
Zn3 O1 Zn2 109.2(2) . .
C71 O72 Zn2 129.2(7) . .
C71 O71 Zn1 128.6(7) . .
C61 O61 Zn3 130.0(6) . .
C61 O62 Zn4 130.9(6) . .
C51 O52 Zn3 131.1(7) . .
C51 O51 Zn2 132.1(7) . .
C11 O11 Zn4 132.1(6) . .
C11 O12 Zn2 130.5(6) . .
C21 O22 Zn3 132.0(5) . .
C21 O21 Zn1 128.3(5) . .
C31 O31 Zn1 131.6(6) . .
C31 O32 Zn4 131.7(7) . .
O72 C71 O71 127.9(9) . .
O72 C71 C72 115.5(11) . .
O71 C71 C72 115.9(10) . .
C73B C72 C77B 117(3) . .
C73B C72 C73A 33.6(12) . .
C77B C72 C73A 109(2) . .
C73B C72 C77A 110(2) . .
C77B C72 C77A 32.5(19) . .
C73A C72 C77A 123.2(16) . .
C73B C72 C71 122(2) . .
C77B C72 C71 121(2) . .
C73A C72 C71 118.5(13) . .
C77A C72 C71 118.2(13) . .
C76B C75 C74B 112(3) . .
C76B C75 C74A 108(2) . .
C74B C75 C74A 34(2) . .
C76B C75 C76A 34(2) . .
C74B C75 C76A 105(2) . .
C74A C75 C76A 122.2(17) . .
C76B C75 C85 124(2) . .
C74B C75 C85 125(2) . .
C74A C75 C85 116.1(13) . .
C76A C75 C85 121.7(13) . .
C84 C85 C86 117.9(10) . .
C84 C85 C75 121.5(9) . .
C86 C85 C75 119.7(9) . .
C81 C86 C85 121.2(10) 40_445 .
C81 C86 H86 119.4 40_445 .
C85 C86 H86 119.4 . .
C85 C84 C83 123.5(10) . .
C85 C84 H84 118.2 . .
C83 C84 H84 118.2 . .
C82 C83 C84 116.0(10) 40_445 .
C82 C83 C65 122.2(9) 40_445 30_445
C84 C83 C65 120.9(9) . 30_445
C66B C65 C64B 117.3(12) . .
C66B C65 C64A 98.2(15) . .
C64B C65 C64A 45.7(14) . .
C66B C65 C66A 49.7(15) . .
C64B C65 C66A 100.2(15) . .
C64A C65 C66A 121(2) . .
C66B C65 C83 122.2(10) . 36_454
C64B C65 C83 120.5(10) . 36_454
C64A C65 C83 120.8(17) . 36_454
C66A C65 C83 118.4(17) . 36_454
C67B C62 C63B 118.8(12) . .
C67B C62 C63A 98.8(14) . .
C63B C62 C63A 47.5(10) . .
C67B C62 C67A 48.6(14) . .
C63B C62 C67A 99.1(13) . .
C63A C62 C67A 119(2) . .
C67B C62 C61 122.0(10) . .
C63B C62 C61 119.2(10) . .
C63A C62 C61 119.5(17) . .
C67A C62 C61 121.0(15) . .
O61 C61 O62 125.4(8) . .
O61 C61 C62 120.2(9) . .
O62 C61 C62 114.3(9) . .
O51 C51 O52 122.8(9) . .
O51 C51 C52 119.0(10) . .
O52 C51 C52 117.5(9) . .
C57 C52 C53 114.0(10) . .
C57 C52 C51 123.5(10) . .
C53 C52 C51 122.4(10) . .
C52 C57 C56 122.7(12) . .
C52 C57 H57 118.6 . .
C56 C57 H57 118.6 . .
C55 C56 C57 123.3(12) . .
C55 C56 H56 118.4 . .
C57 C56 H56 118.4 . .
C56 C55 C54 114.0(11) . .
C56 C55 C81 123.9(10) . .
C54 C55 C81 122.0(10) . .
C53 C54 C55 122.3(12) . .
C53 C54 H54 118.8 . .
C55 C54 H54 118.8 . .
C54 C53 C52 123.4(11) . .
C54 C53 H53 118.3 . .
C52 C53 H53 118.3 . .
C86 C81 C82 115.4(10) 15_455 .
C86 C81 C55 122.4(9) 15_455 .
C82 C81 C55 122.0(9) . .
C83 C82 C81 124.9(10) 15_455 .
C83 C82 H82 117.5 15_455 .
C81 C82 H82 117.5 . .
O12 C11 O11 124.0(7) . .
O12 C11 C12 118.4(9) . .
O11 C11 C12 117.5(9) . .
C13 C12 C17 118.0(8) . .
C13 C12 C11 120.4(10) . .
C17 C12 C11 121.5(10) . .
C12 C13 C14 122.7(12) . .
C12 C13 H13 118.7 . .
C14 C13 H13 118.7 . .
C15 C14 C13 119.9(12) . .
C15 C14 H14 120.0 . .
C13 C14 H14 120.0 . .
C16 C15 C14 116.2(8) . .
C16 C15 C15 123.2(6) . 26_454
C14 C15 C15 120.3(6) . 26_454
C15 C16 C17 122.3(11) . .
C15 C16 H16 118.9 . .
C17 C16 H16 118.9 . .
C12 C17 C16 120.8(11) . .
C12 C17 H17 119.6 . .
C16 C17 H17 119.6 . .
O21 C21 O22 126.1(7) . .
O21 C21 C22 117.2(9) . .
O22 C21 C22 116.3(8) . .
C24B C22 C24A 50.8(15) . .
C24B C22 C23B 122.3(14) . .
C24A C22 C23B 94.9(17) . .
C24B C22 C23A 95.0(18) . .
C24A C22 C23A 120.7(14) . .
C23B C22 C23A 61.1(13) . .
C24B C22 C21 117.9(13) . .
C24A C22 C21 116.9(13) . .
C23B C22 C21 119.1(11) . .
C23A C22 C21 122.2(11) . .
C41 C42 C41 123.9(10) . 9
C41 C42 H42 118.1 . .
C41 C42 H42 118.1 9 .
C42 C41 C35 122.8(10) . .
C42 C41 C42 116.0(10) . 5
C35 C41 C42 120.5(10) . 5
C34A C35 C36B 100.1(15) . .
C34A C35 C34B 41.6(14) . .
C36B C35 C34B 118.1(14) . .
C34A C35 C41 126.9(16) . .
C36B C35 C41 121.8(12) . .
C34B C35 C41 119.7(12) . .
C34A C35 C36A 116(2) . .
C36B C35 C36A 44.7(14) . .
C34B C35 C36A 101.6(15) . .
C41 C35 C36A 116.3(15) . .
C33B C32 C33A 42.3(9) . .
C33B C32 C37A 105.0(13) . .
C33A C32 C37A 121(2) . .
C33B C32 C37B 120.5(13) . .
C33A C32 C37B 103.9(14) . .
C37A C32 C37B 42.9(13) . .
C33B C32 C31 120.6(11) . .
C33A C32 C31 119.8(14) . .
C37A C32 C31 118.9(14) . .
C37B C32 C31 118.8(11) . .
O31 C31 O32 124.7(9) . .
O31 C31 C32 120.3(9) . .
O32 C31 C32 115.0(9) . .
C22 C23B C23A 118.8(17) . 28_445
C22 C23B C25B 130(2) . .
C23A C23B C25B 111(2) 28_445 .
C22 C23B C23B 89.6(14) . 28_445
C23A C23B C23B 46.1(12) 28_445 28_445
C25B C23B C23B 129.3(19) . 28_445
C22 C23A C23B 117.6(17) . 28_445
C22 C23A C25A 123.5(17) . .
C23B C23A C25A 118.7(18) 28_445 .
C26A C25A C23A 127(3) . .
C26A C25A H25A 116.3 . .
C23A C25A H25A 116.3 . .
C26B C26A C25A 111(4) 28_445 .
C26B C26A H26A 124.4 28_445 .
C25A C26A H26A 124.4 . .
C26A C26B C25B 128(5) 28_445 .
C26A C26B H26B 116.2 28_445 .
C25B C26B H26B 116.2 . .
C26B C25B C23B 123(4) . .
C26B C25B H25B 118.3 . .
C23B C25B H25B 118.3 . .
C22 C24B C24A 118(2) . 28_445
C22 C24B C24B 95.6(19) . 28_445
C24A C24B C24B 39.7(16) 28_445 28_445
C22 C24B H24B 120.8 . .
C24A C24B H24B 120.8 28_445 .
C24B C24B H24B 131.0 28_445 .
C24B C24A C22 122(2) 28_445 .
C24B C24A C24A 41.5(16) 28_445 28_445
C22 C24A C24A 96(2) . 28_445
C24B C24A H24A 119.2 28_445 .
C22 C24A H24A 119.2 . .
C24A C24A H24A 131.4 28_445 .
C36B C37B C32 119.3(16) . .
C36B C37B H37B 120.4 . .
C32 C37B H37B 120.4 . .
C33B C34B C35 121.3(16) . .
C33B C34B H34B 119.4 . .
C35 C34B H34B 119.4 . .
C34A C33A C32 118(2) . .
C34A C33A H33A 121.0 . .
C32 C33A H33A 121.0 . .
C37B C36B C35 120.8(17) . .
C37B C36B H36B 119.6 . .
C35 C36B H36B 119.6 . .
C35 C34A C33A 124(3) . .
C35 C34A H34A 118.1 . .
C33A C34A H34A 118.1 . .
C32 C33B C34B 119.8(15) . .
C32 C33B H33B 120.1 . .
C34B C33B H33B 120.1 . .
C36A C37A C32 118(2) . .
C36A C37A H37A 120.9 . .
C32 C37A H37A 120.9 . .
C37A C36A C35 122(2) . .
C37A C36A H36A 118.9 . .
C35 C36A H36A 118.9 . .
C66A C67A C62 121(3) . .
C66A C67A H67A 119.7 . .
C62 C67A H67A 119.7 . .
C67A C66A C65 119(3) . .
C67A C66A H66A 120.6 . .
C65 C66A H66A 120.6 . .
C62 C67B C66B 120.4(14) . .
C62 C67B H67B 119.8 . .
C66B C67B H67B 119.8 . .
C63A C64A C65 121(3) . .
C63A C64A H64A 119.6 . .
C65 C64A H64A 119.6 . .
C62 C63B C64B 119.9(13) . .
C62 C63B H63B 120.0 . .
C64B C63B H63B 120.0 . .
C67B C66B C65 122.6(14) . .
C67B C66B H66B 118.7 . .
C65 C66B H66B 118.7 . .
C65 C64B C63B 120.9(14) . .
C65 C64B H64B 119.6 . .
C63B C64B H64B 119.6 . .
C64A C63A C62 120(3) . .
C64A C63A H63A 120.2 . .
C62 C63A H63A 120.2 . .
C76A C77A C72 117.4(19) . .
C76A C77A H77A 121.3 . .
C72 C77A H77A 121.3 . .
C77A C76A C75 120.3(19) . .
C77A C76A H76A 119.9 . .
C75 C76A H76A 119.9 . .
C75 C74A C73A 118.6(19) . .
C75 C74A H74A 120.7 . .
C73A C74A H74A 120.7 . .
C72 C73A C74A 118.2(18) . .
C72 C73A H73A 120.9 . .
C74A C73A H73A 120.9 . .
C73B C74B C75 127(4) . .
C73B C74B H74B 116.4 . .
C75 C74B H74B 116.4 . .
C75 C76B C77B 125(4) . .
C75 C76B H76B 117.7 . .
C77B C76B H76B 117.7 . .
C74B C73B C72 119(4) . .
C74B C73B H73B 120.7 . .
C72 C73B H73B 120.7 . .
C76B C77B C72 121(4) . .
C76B C77B H77B 119.4 . .
C72 C77B H77B 119.4 . .

loop_
_geom_bond_atom_site_label_1
_geom_bond_atom_site_label_2
_geom_bond_distance
_geom_bond_site_symmetry_2
Zn1 O71 1.916(7) .
Zn1 O31 1.933(6) .
Zn1 O1 1.940(4) .
Zn1 O21 1.943(5) .
Zn2 O51 1.897(7) .
Zn2 O72 1.917(7) .
Zn2 O1 1.951(4) .
Zn2 O12 1.972(5) .
Zn3 O52 1.886(7) .
Zn3 O22 1.907(5) .
Zn3 O1 1.949(4) .
Zn3 O61 1.957(6) .
Zn4 O32 1.899(7) .
Zn4 O11 1.905(5) .
Zn4 O62 1.917(7) .
Zn4 O1 1.932(4) .
O72 C71 1.277(13) .
O71 C71 1.313(13) .
O61 C61 1.241(11) .
O62 C61 1.286(11) .
O52 C51 1.323(12) .
O51 C51 1.277(12) .
O11 C11 1.282(11) .
O12 C11 1.254(11) .
O22 C21 1.287(11) .
O21 C21 1.277(11) .
O31 C31 1.253(11) .
O32 C31 1.276(12) .
C71 C72 1.475(14) .
C72 C73B 1.35(3) .
C72 C77B 1.35(3) .
C72 C73A 1.427(18) .
C72 C77A 1.443(18) .
C75 C76B 1.33(3) .
C75 C74B 1.34(3) .
C75 C74A 1.410(19) .
C75 C76A 1.442(18) .
C75 C85 1.506(14) .
C85 C84 1.356(14) .
C85 C86 1.429(13) .
C86 C81 1.366(14) 40_445
C86 H86 0.9300 .
C84 C83 1.386(13) .
C84 H84 0.9300 .
C83 C82 1.349(14) 40_445
C83 C65 1.471(14) 30_445
C65 C66B 1.381(15) .
C65 C64B 1.395(14) .
C65 C64A 1.41(2) .
C65 C66A 1.42(2) .
C65 C83 1.471(14) 36_454
C62 C67B 1.376(14) .
C62 C63B 1.401(14) .
C62 C63A 1.41(2) .
C62 C67A 1.45(2) .
C62 C61 1.456(13) .
C51 C52 1.462(13) .
C52 C57 1.302(15) .
C52 C53 1.346(15) .
C57 C56 1.385(16) .
C57 H57 0.9300 .
C56 C55 1.305(15) .
C56 H56 0.9300 .
C55 C54 1.351(16) .
C55 C81 1.462(14) .
C54 C53 1.343(16) .
C54 H54 0.9300 .
C53 H53 0.9300 .
C81 C86 1.366(14) 15_455
C81 C82 1.431(14) .
C82 C83 1.349(14) 15_455
C82 H82 0.9300 .
C11 C12 1.493(10) .
C12 C13 1.336(14) .
C12 C17 1.340(14) .
C13 C14 1.391(13) .
C13 H13 0.9300 .
C14 C15 1.383(16) .
C14 H14 0.9300 .
C15 C16 1.361(15) .
C15 C15 1.473(15) 26_454
C16 C17 1.389(12) .
C16 H16 0.9300 .
C17 H17 0.9300 .
C21 C22 1.511(10) .
C22 C24B 1.39(2) .
C22 C24A 1.396(19) .
C22 C23B 1.422(18) .
C22 C23A 1.430(17) .
C42 C41 1.381(14) .
C42 C41 1.448(14) 9
C42 H42 0.9300 .
C41 C35 1.424(14) .
C41 C42 1.448(14) 5
C35 C34A 1.39(2) .
C35 C36B 1.421(16) .
C35 C34B 1.423(16) .
C35 C36A 1.43(2) .
C32 C33B 1.391(15) .
C32 C33A 1.41(2) .
C32 C37A 1.41(2) .
C32 C37B 1.428(16) .
C32 C31 1.465(13) .
C23B C23A 1.44(2) 28_445
C23B C25B 1.48(2) .
C23B C23B 2.01(4) 28_445
C23A C23B 1.44(2) 28_445
C23A C25A 1.473(19) .
C25A C26A 1.43(2) .
C25A H25A 0.9300 .
C26A C26B 1.26(5) 28_445
C26A H26A 0.9300 .
C26B C26A 1.26(5) 28_445
C26B C25B 1.44(2) .
C26B H26B 0.9300 .
C25B H25B 0.9300 .
C24B C24A 1.40(2) 28_445
C24B C24B 1.87(5) 28_445
C24B H24B 0.9300 .
C24A C24B 1.39(2) 28_445
C24A C24A 1.80(6) 28_445
C24A H24A 0.9300 .
C37B C36B 1.412(17) .
C37B H37B 0.9300 .
C34B C33B 1.409(16) .
C34B H34B 0.9300 .
C33A C34A 1.40(2) .
C33A H33A 0.9300 .
C36B H36B 0.9300 .
C34A H34A 0.9300 .
C33B H33B 0.9300 .
C37A C36A 1.41(2) .
C37A H37A 0.9300 .
C36A H36A 0.9300 .
C67A C66A 1.40(2) .
C67A H67A 0.9300 .
C66A H66A 0.9300 .
C67B C66B 1.380(15) .
C67B H67B 0.9300 .
C64A C63A 1.40(2) .
C64A H64A 0.9300 .
C63B C64B 1.408(15) .
C63B H63B 0.9300 .
C66B H66B 0.9300 .
C64B H64B 0.9300 .
C63A H63A 0.9300 .
C77A C76A 1.403(18) .
C77A H77A 0.9300 .
C76A H76A 0.9300 .
C74A C73A 1.444(18) .
C74A H74A 0.9300 .
C73A H73A 0.9300 .
C74B C73B 1.34(3) .
C74B H74B 0.9300 .
C76B C77B 1.34(3) .
C76B H76B 0.9300 .
C73B H73B 0.9300 .
C77B H77B 0.9300 .
